data_4079963
loop_
_publ_author_name
'Hild, Fr\'ed\'eric'
'Neehaul, Nirvana'
'Bier, Fr\'ed\'eric'
'Wirsum, Morgane'
'Gourlaouen, Christophe'
'Dagorne, Samuel'

_publ_section_title
;
 Synthesis and Structural Characterization of Various N,O,N-Chelated
 Aluminum and Gallium Complexes for the Efficient ROP of Cyclic Esters and
 Carbonates: How Do Aluminum and Gallium Derivatives Compare ?
;
_journal_issue 2
_journal_name_full Organometallics
_journal_page_first 587
_journal_paper_doi 10.1021/om3011068
_journal_volume 32
_journal_year 2013
_chemical_formula_moiety 'C25 H31 Al N2 O'
_chemical_formula_sum 'C25 H31 Al N2 O'
_chemical_formula_weight 402.50
_chemical_name_systematic
; 
 ? 
;
_space_group_IT_number 15
_symmetry_cell_setting monoclinic
_symmetry_space_group_name_Hall '-C 2yc'
_symmetry_space_group_name_H-M 'C 1 2/c 1'
_atom_sites_solution_hydrogens geom
_atom_sites_solution_primary direct
_atom_sites_solution_secondary difmap
_audit_creation_method SHELXL-97
_cell_angle_alpha 90.0000(12)
_cell_angle_beta 95.9270(13)
_cell_angle_gamma 90.0000(10)
_cell_formula_units_Z 8
_cell_length_a 19.5550(2)
_cell_length_b 8.7490(2)
_cell_length_c 25.9600(7)
_cell_measurement_reflns_used 8113
_cell_measurement_temperature 173(2)
_cell_measurement_theta_max 29.131
_cell_measurement_theta_min 1.018
_cell_volume 4417.67(16)
_computing_cell_refinement 'Denzo (Nonius B.V., 1998)'
_computing_data_collection 'Collect (Nonius B.V., 1998)'
_computing_data_reduction 'Denzo (Nonius B.V., 1998)'
_computing_molecular_graphics 'PLATON 98 (Spek, 1998)'
_computing_publication_material 'SHELXL-97 (Sheldrick, 1997)'
_computing_structure_refinement 'SHELXL-97 (Sheldrick, 1997)'
_computing_structure_solution 'SHELXS-97 (Sheldrick, 1997)'
_diffrn_ambient_temperature 173(2)
_diffrn_measured_fraction_theta_full 0.997
_diffrn_measured_fraction_theta_max 0.997
_diffrn_measurement_device_type KappaCCD
_diffrn_measurement_method '\p scans'
_diffrn_radiation_monochromator graphite
_diffrn_radiation_source 'fine-focus sealed tube'
_diffrn_radiation_type MoK\a
_diffrn_radiation_wavelength 0.71073
_diffrn_reflns_av_R_equivalents 0.0885
_diffrn_reflns_av_sigmaI/netI 0.1096
_diffrn_reflns_limit_h_max 19
_diffrn_reflns_limit_h_min -26
_diffrn_reflns_limit_k_max 11
_diffrn_reflns_limit_k_min -10
_diffrn_reflns_limit_l_max 35
_diffrn_reflns_limit_l_min -35
_diffrn_reflns_number 16030
_diffrn_reflns_theta_full 29.17
_diffrn_reflns_theta_max 29.17
_diffrn_reflns_theta_min 2.49
_exptl_absorpt_coefficient_mu 0.110
_exptl_absorpt_correction_type none
_exptl_crystal_colour colorless
_exptl_crystal_density_diffrn 1.210
_exptl_crystal_density_method 'not measured'
_exptl_crystal_description prism
_exptl_crystal_F_000 1728
_exptl_crystal_size_max 0.10
_exptl_crystal_size_mid 0.08
_exptl_crystal_size_min 0.06
_refine_diff_density_max 0.785
_refine_diff_density_min -0.290
_refine_diff_density_rms 0.067
_refine_ls_extinction_method none
_refine_ls_goodness_of_fit_ref 1.021
_refine_ls_hydrogen_treatment mixed
_refine_ls_matrix_type full
_refine_ls_number_parameters 262
_refine_ls_number_reflns 5940
_refine_ls_number_restraints 0
_refine_ls_restrained_S_all 1.021
_refine_ls_R_factor_all 0.1500
_refine_ls_R_factor_gt 0.0750
_refine_ls_shift/su_max 0.000
_refine_ls_shift/su_mean 0.000
_refine_ls_structure_factor_coef Fsqd
_refine_ls_weighting_details 'calc w=1/[\s^2^(Fo^2^)+(0.1008P)^2^+1.2402P] where P=(Fo^2^+2Fc^2^)/3'
_refine_ls_weighting_scheme calc
_refine_ls_wR_factor_gt 0.1749
_refine_ls_wR_factor_ref 0.2046
_reflns_number_gt 3310
_reflns_number_total 5940
_reflns_threshold_expression >2sigma(I)
_cod_data_source_file om3011068_si_002.cif
_cod_data_source_block shelxl
_cod_original_sg_symbol_H-M 'C 2/c'
_cod_database_code 4079963

loop_
_symmetry_equiv_pos_as_xyz
'x, y, z'
'-x, y, -z+1/2'
'x+1/2, y+1/2, z'
'-x+1/2, y+1/2, -z+1/2'
'-x, -y, -z'
'x, -y, z-1/2'
'-x+1/2, -y+1/2, -z'
'x+1/2, -y+1/2, z-1/2'

loop_
_atom_site_label
_atom_site_type_symbol
_atom_site_fract_x
_atom_site_fract_y
_atom_site_fract_z
_atom_site_U_iso_or_equiv
_atom_site_adp_type
_atom_site_occupancy
_atom_site_symmetry_multiplicity
_atom_site_calc_flag
Al Al 0.36865(4) -0.01621(9) 0.09940(3) 0.0290(2) Uani 1 1 d
O O 0.33676(9) 0.02042(19) 0.02733(6) 0.0290(4) Uani 1 1 d
N1 N 0.36063(12) 0.1906(2) 0.10960(7) 0.0323(5) Uani 1 1 d
N2 N 0.44559(11) -0.1022(2) 0.07480(7) 0.0294(5) Uani 1 1 d
C2 C 0.43427(13) -0.1366(3) 0.02271(9) 0.0281(6) Uani 1 1 d
C3 C 0.47452(14) -0.2285(3) -0.00704(10) 0.0335(6) Uani 1 1 d
H3 H 0.5170 -0.2684 0.0083 0.040 Uiso 1 1 calc
C4 C 0.45285(16) -0.2611(3) -0.05814(10) 0.0381(7) Uani 1 1 d
H4 H 0.4814 -0.3213 -0.0776 0.046 Uiso 1 1 calc
C5 C 0.39055(16) -0.2085(3) -0.08194(9) 0.0366(7) Uani 1 1 d
H5 H 0.3756 -0.2365 -0.1166 0.044 Uiso 1 1 calc
C6 C 0.34996(14) -0.1136(3) -0.05406(9) 0.0326(6) Uani 1 1 d
H6 H 0.3069 -0.0761 -0.0691 0.039 Uiso 1 1 calc
C7 C 0.37448(13) -0.0769(3) -0.00441(9) 0.0292(6) Uani 1 1 d
C8 C 0.34918(13) 0.2697(3) 0.06302(9) 0.0296(6) Uani 1 1 d
C9 C 0.34641(15) 0.4289(3) 0.05608(10) 0.0369(6) Uani 1 1 d
H9 H 0.3522 0.4937 0.0856 0.044 Uiso 1 1 calc
C10 C 0.33545(15) 0.4931(3) 0.00735(11) 0.0386(7) Uani 1 1 d
H10 H 0.3344 0.6011 0.0037 0.046 Uiso 1 1 calc
C11 C 0.32595(14) 0.4014(3) -0.03626(10) 0.0372(7) Uani 1 1 d
H11 H 0.3188 0.4464 -0.0697 0.045 Uiso 1 1 calc
C12 C 0.32698(13) 0.2445(3) -0.03105(9) 0.0321(6) Uani 1 1 d
H12 H 0.3198 0.1804 -0.0607 0.039 Uiso 1 1 calc
C13 C 0.33853(13) 0.1827(3) 0.01762(9) 0.0279(6) Uani 1 1 d
C14 C 0.36016(14) 0.2798(3) 0.15766(9) 0.0329(6) Uani 1 1 d
C15 C 0.39658(16) 0.1946(3) 0.20329(10) 0.0424(7) Uani 1 1 d
H15A H 0.4446 0.1735 0.1965 0.051 Uiso 1 1 calc
H15B H 0.3734 0.0954 0.2073 0.051 Uiso 1 1 calc
C16 C 0.39682(17) 0.2860(3) 0.25339(10) 0.0444(8) Uani 1 1 d
H16A H 0.4193 0.2251 0.2825 0.053 Uiso 1 1 calc
H16B H 0.4238 0.3808 0.2506 0.053 Uiso 1 1 calc
C17 C 0.32426(17) 0.3271(3) 0.26455(10) 0.0447(8) Uani 1 1 d
H17A H 0.2988 0.2328 0.2716 0.054 Uiso 1 1 calc
H17B H 0.3263 0.3925 0.2958 0.054 Uiso 1 1 calc
C18 C 0.28655(15) 0.4110(4) 0.21900(11) 0.0442(7) Uani 1 1 d
H18A H 0.3087 0.5113 0.2148 0.053 Uiso 1 1 calc
H18B H 0.2384 0.4298 0.2260 0.053 Uiso 1 1 calc
C19 C 0.28700(15) 0.3187(3) 0.16888(10) 0.0397(7) Uani 1 1 d
H19A H 0.2607 0.2230 0.1719 0.048 Uiso 1 1 calc
H19B H 0.2640 0.3784 0.1396 0.048 Uiso 1 1 calc
C20 C 0.50709(14) -0.1639(3) 0.10460(9) 0.0314(6) Uani 1 1 d
C21 C 0.52197(14) -0.0733(3) 0.15442(9) 0.0344(6) Uani 1 1 d
H21A H 0.4826 -0.0828 0.1753 0.041 Uiso 1 1 calc
H21B H 0.5274 0.0361 0.1460 0.041 Uiso 1 1 calc
C22 C 0.58697(16) -0.1300(4) 0.18596(10) 0.0452(8) Uani 1 1 d
H22A H 0.6269 -0.1132 0.1661 0.054 Uiso 1 1 calc
H22B H 0.5946 -0.0707 0.2185 0.054 Uiso 1 1 calc
C23 C 0.58167(17) -0.2992(4) 0.19868(10) 0.0475(8) Uani 1 1 d
H23A H 0.5461 -0.3138 0.2227 0.057 Uiso 1 1 calc
H23B H 0.6261 -0.3348 0.2163 0.057 Uiso 1 1 calc
C24 C 0.56336(16) -0.3944(3) 0.14999(10) 0.0448(8) Uani 1 1 d
H24A H 0.6023 -0.3931 0.1285 0.054 Uiso 1 1 calc
H24B H 0.5554 -0.5017 0.1599 0.054 Uiso 1 1 calc
C25 C 0.49930(16) -0.3331(3) 0.11846(10) 0.0382(7) Uani 1 1 d
H25A H 0.4593 -0.3453 0.1386 0.046 Uiso 1 1 calc
H25B H 0.4904 -0.3935 0.0862 0.046 Uiso 1 1 calc
C1 C 0.31385(16) -0.1538(3) 0.13747(11) 0.0429(7) Uani 1 1 d
H1A H 0.3386 -0.1763 0.1714 0.064 Uiso 1 1 calc
H1B H 0.3056 -0.2490 0.1180 0.064 Uiso 1 1 calc
H1C H 0.2698 -0.1052 0.1422 0.064 Uiso 1 1 calc

loop_
_atom_site_aniso_label
_atom_site_aniso_U_11
_atom_site_aniso_U_22
_atom_site_aniso_U_33
_atom_site_aniso_U_23
_atom_site_aniso_U_13
_atom_site_aniso_U_12
Al 0.0285(5) 0.0326(4) 0.0261(4) 0.0002(3) 0.0034(3) 0.0014(4)
O 0.0293(10) 0.0311(9) 0.0265(8) -0.0015(7) 0.0029(7) 0.0016(8)
N1 0.0355(14) 0.0338(12) 0.0268(11) -0.0007(9) -0.0010(9) 0.0015(10)
N2 0.0273(13) 0.0341(12) 0.0263(10) 0.0000(9) 0.0014(9) 0.0027(10)
C2 0.0296(15) 0.0265(13) 0.0288(13) 0.0008(10) 0.0057(11) -0.0012(11)
C3 0.0310(15) 0.0355(15) 0.0345(14) -0.0006(11) 0.0053(11) 0.0001(12)
C4 0.0450(19) 0.0369(15) 0.0337(14) -0.0038(12) 0.0091(13) -0.0012(14)
C5 0.0502(19) 0.0344(15) 0.0252(12) -0.0035(11) 0.0043(12) -0.0045(14)
C6 0.0350(16) 0.0326(14) 0.0294(13) 0.0009(11) -0.0007(11) 0.0000(12)
C7 0.0279(15) 0.0295(13) 0.0306(13) -0.0031(10) 0.0050(11) 0.0005(11)
C8 0.0227(14) 0.0358(15) 0.0305(13) 0.0005(11) 0.0036(10) -0.0002(11)
C9 0.0371(17) 0.0346(15) 0.0389(14) -0.0025(12) 0.0030(12) -0.0017(13)
C10 0.0363(17) 0.0335(15) 0.0465(16) 0.0052(12) 0.0065(13) -0.0015(13)
C11 0.0331(16) 0.0433(17) 0.0359(14) 0.0082(12) 0.0072(12) 0.0060(13)
C12 0.0237(14) 0.0427(16) 0.0302(13) 0.0007(11) 0.0042(11) 0.0023(12)
C13 0.0220(14) 0.0291(13) 0.0325(13) 0.0014(10) 0.0018(10) 0.0008(11)
C14 0.0324(16) 0.0403(15) 0.0252(12) -0.0070(11) -0.0008(11) 0.0070(12)
C15 0.0468(19) 0.0452(17) 0.0335(14) -0.0091(12) -0.0039(13) 0.0119(14)
C16 0.051(2) 0.0511(18) 0.0294(14) -0.0038(12) -0.0050(13) 0.0102(15)
C17 0.051(2) 0.0526(18) 0.0314(14) -0.0107(12) 0.0092(13) -0.0100(15)
C18 0.0315(16) 0.0594(19) 0.0416(16) -0.0147(14) 0.0035(12) 0.0062(14)
C19 0.0325(17) 0.0504(17) 0.0354(14) -0.0079(12) -0.0006(12) 0.0043(14)
C20 0.0295(15) 0.0338(14) 0.0292(13) -0.0015(10) -0.0047(11) 0.0062(12)
C21 0.0327(16) 0.0349(15) 0.0349(14) -0.0008(11) -0.0004(12) 0.0024(12)
C22 0.0376(18) 0.059(2) 0.0368(15) -0.0053(13) -0.0071(13) 0.0034(15)
C23 0.050(2) 0.0558(19) 0.0353(15) 0.0021(13) -0.0006(14) 0.0204(16)
C24 0.055(2) 0.0447(17) 0.0334(14) 0.0025(12) 0.0003(13) 0.0175(15)
C25 0.0452(18) 0.0353(15) 0.0333(14) -0.0010(11) -0.0004(12) 0.0052(13)
C1 0.0435(19) 0.0422(16) 0.0448(16) 0.0041(13) 0.0132(14) -0.0005(14)

loop_
_atom_type_symbol
_atom_type_description
_atom_type_scat_dispersion_real
_atom_type_scat_dispersion_imag
_atom_type_scat_source
C C 0.0033 0.0016 'International Tables Vol C Tables 4.2.6.8 and 6.1.1.4'
H H 0.0000 0.0000 'International Tables Vol C Tables 4.2.6.8 and 6.1.1.4'
N N 0.0061 0.0033 'International Tables Vol C Tables 4.2.6.8 and 6.1.1.4'
O O 0.0106 0.0060 'International Tables Vol C Tables 4.2.6.8 and 6.1.1.4'
Al Al 0.0645 0.0514 'International Tables Vol C Tables 4.2.6.8 and 6.1.1.4'

loop_
_geom_angle_atom_site_label_1
_geom_angle_atom_site_label_2
_geom_angle_atom_site_label_3
_geom_angle
N1 Al N2 122.24(10)
N1 Al O 87.28(8)
N2 Al O 85.76(8)
N1 Al C1 118.40(11)
N2 Al C1 115.65(11)
O Al C1 116.96(11)
C7 O C13 117.32(18)
C7 O Al 108.79(13)
C13 O Al 108.69(13)
C8 N1 C14 117.2(2)
C8 N1 Al 111.92(16)
C14 N1 Al 130.72(16)
C2 N2 C20 118.5(2)
C2 N2 Al 111.85(16)
C20 N2 Al 128.27(16)
N2 C2 C7 116.8(2)
N2 C2 C3 128.2(2)
C7 C2 C3 114.9(2)
C4 C3 C2 120.7(2)
C4 C3 H3 119.6
C2 C3 H3 119.6
C3 C4 C5 121.9(2)
C3 C4 H4 119.1
C5 C4 H4 119.1
C4 C5 C6 119.0(2)
C4 C5 H5 120.5
C6 C5 H5 120.5
C7 C6 C5 117.7(2)
C7 C6 H6 121.2
C5 C6 H6 121.2
C6 C7 C2 125.4(2)
C6 C7 O 121.9(2)
C2 C7 O 112.5(2)
N1 C8 C13 117.2(2)
N1 C8 C9 127.3(2)
C13 C8 C9 115.5(2)
C10 C9 C8 121.4(2)
C10 C9 H9 119.3
C8 C9 H9 119.3
C9 C10 C11 120.6(2)
C9 C10 H10 119.7
C11 C10 H10 119.7
C12 C11 C10 119.8(2)
C12 C11 H11 120.1
C10 C11 H11 120.1
C13 C12 C11 118.8(2)
C13 C12 H12 120.6
C11 C12 H12 120.6
C12 C13 C8 123.8(2)
C12 C13 O 123.0(2)
C8 C13 O 113.1(2)
N1 C14 C15 111.0(2)
N1 C14 C19 111.6(2)
C15 C14 C19 109.6(2)
C14 C15 C16 111.6(2)
C14 C15 H15A 109.3
C16 C15 H15A 109.3
C14 C15 H15B 109.3
C16 C15 H15B 109.3
H15A C15 H15B 108.0
C17 C16 C15 111.4(2)
C17 C16 H16A 109.3
C15 C16 H16A 109.3
C17 C16 H16B 109.3
C15 C16 H16B 109.3
H16A C16 H16B 108.0
C18 C17 C16 110.7(2)
C18 C17 H17A 109.5
C16 C17 H17A 109.5
C18 C17 H17B 109.5
C16 C17 H17B 109.5
H17A C17 H17B 108.1
C17 C18 C19 111.2(2)
C17 C18 H18A 109.4
C19 C18 H18A 109.4
C17 C18 H18B 109.4
C19 C18 H18B 109.4
H18A C18 H18B 108.0
C14 C19 C18 111.5(2)
C14 C19 H19A 109.3
C18 C19 H19A 109.3
C14 C19 H19B 109.3
C18 C19 H19B 109.3
H19A C19 H19B 108.0
N2 C20 C21 109.4(2)
N2 C20 C25 112.6(2)
C21 C20 C25 108.6(2)
C20 C21 C22 111.3(2)
C20 C21 H21A 109.4
C22 C21 H21A 109.4
C20 C21 H21B 109.4
C22 C21 H21B 109.4
H21A C21 H21B 108.0
C23 C22 C21 111.2(2)
C23 C22 H22A 109.4
C21 C22 H22A 109.4
C23 C22 H22B 109.4
C21 C22 H22B 109.4
H22A C22 H22B 108.0
C22 C23 C24 111.5(2)
C22 C23 H23A 109.3
C24 C23 H23A 109.3
C22 C23 H23B 109.3
C24 C23 H23B 109.3
H23A C23 H23B 108.0
C25 C24 C23 111.3(2)
C25 C24 H24A 109.4
C23 C24 H24A 109.4
C25 C24 H24B 109.4
C23 C24 H24B 109.4
H24A C24 H24B 108.0
C24 C25 C20 111.7(2)
C24 C25 H25A 109.3
C20 C25 H25A 109.3
C24 C25 H25B 109.3
C20 C25 H25B 109.3
H25A C25 H25B 107.9
Al C1 H1A 109.5
Al C1 H1B 109.5
H1A C1 H1B 109.5
Al C1 H1C 109.5
H1A C1 H1C 109.5
H1B C1 H1C 109.5

loop_
_geom_bond_atom_site_label_1
_geom_bond_atom_site_label_2
_geom_bond_distance
Al N1 1.837(2)
Al N2 1.854(2)
Al O 1.9367(17)
Al C1 1.947(3)
O C7 1.440(3)
O C13 1.443(3)
N1 C8 1.392(3)
N1 C14 1.473(3)
N2 C2 1.381(3)
N2 C20 1.464(3)
C2 C7 1.402(4)
C2 C3 1.410(3)
C3 C4 1.380(3)
C3 H3 0.9500
C4 C5 1.386(4)
C4 H4 0.9500
C5 C6 1.401(4)
C5 H5 0.9500
C6 C7 1.366(3)
C6 H6 0.9500
C8 C13 1.401(3)
C8 C9 1.404(3)
C9 C10 1.380(4)
C9 H9 0.9500
C10 C11 1.384(4)
C10 H10 0.9500
C11 C12 1.379(4)
C11 H11 0.9500
C12 C13 1.372(3)
C12 H12 0.9500
C14 C15 1.514(4)
C14 C19 1.528(4)
C15 C16 1.526(4)
C15 H15A 0.9900
C15 H15B 0.9900
C16 C17 1.520(4)
C16 H16A 0.9900
C16 H16B 0.9900
C17 C18 1.517(4)
C17 H17A 0.9900
C17 H17B 0.9900
C18 C19 1.532(4)
C18 H18A 0.9900
C18 H18B 0.9900
C19 H19A 0.9900
C19 H19B 0.9900
C20 C21 1.519(3)
C20 C25 1.535(4)
C21 C22 1.522(4)
C21 H21A 0.9900
C21 H21B 0.9900
C22 C23 1.522(4)
C22 H22A 0.9900
C22 H22B 0.9900
C23 C24 1.526(4)
C23 H23A 0.9900
C23 H23B 0.9900
C24 C25 1.521(4)
C24 H24A 0.9900
C24 H24B 0.9900
C25 H25A 0.9900
C25 H25B 0.9900
C1 H1A 0.9800
C1 H1B 0.9800
C1 H1C 0.9800

loop_
_geom_torsion_atom_site_label_1
_geom_torsion_atom_site_label_2
_geom_torsion_atom_site_label_3
_geom_torsion_atom_site_label_4
_geom_torsion
N1 Al O C7 141.14(16)
N2 Al O C7 18.52(15)
C1 Al O C7 -98.19(17)
N1 Al O C13 12.32(16)
N2 Al O C13 -110.30(15)
C1 Al O C13 133.00(16)
N2 Al N1 C8 72.7(2)
O Al N1 C8 -10.54(17)
C1 Al N1 C8 -129.90(19)
N2 Al N1 C14 -111.5(2)
O Al N1 C14 165.2(2)
C1 Al N1 C14 45.8(3)
N1 Al N2 C2 -101.01(18)
O Al N2 C2 -16.92(16)
C1 Al N2 C2 101.04(18)
N1 Al N2 C20 92.9(2)
O Al N2 C20 177.0(2)
C1 Al N2 C20 -65.0(2)
C20 N2 C2 C7 179.3(2)
Al N2 C2 C7 11.8(3)
C20 N2 C2 C3 1.1(4)
Al N2 C2 C3 -166.4(2)
N2 C2 C3 C4 174.8(2)
C7 C2 C3 C4 -3.4(4)
C2 C3 C4 C5 -1.5(4)
C3 C4 C5 C6 3.1(4)
C4 C5 C6 C7 0.4(4)
C5 C6 C7 C2 -5.8(4)
C5 C6 C7 O 179.7(2)
N2 C2 C7 C6 -171.2(2)
C3 C2 C7 C6 7.2(4)
N2 C2 C7 O 3.7(3)
C3 C2 C7 O -177.8(2)
C13 O C7 C6 -77.5(3)
Al O C7 C6 158.7(2)
C13 O C7 C2 107.4(2)
Al O C7 C2 -16.5(2)
C14 N1 C8 C13 -169.9(2)
Al N1 C8 C13 6.4(3)
C14 N1 C8 C9 9.5(4)
Al N1 C8 C9 -174.2(2)
N1 C8 C9 C10 179.2(3)
C13 C8 C9 C10 -1.4(4)
C8 C9 C10 C11 0.8(4)
C9 C10 C11 C12 0.4(4)
C10 C11 C12 C13 -1.0(4)
C11 C12 C13 C8 0.3(4)
C11 C12 C13 O 176.4(2)
N1 C8 C13 C12 -179.7(2)
C9 C8 C13 C12 0.9(4)
N1 C8 C13 O 3.9(3)
C9 C8 C13 O -175.6(2)
C7 O C13 C12 48.0(3)
Al O C13 C12 171.9(2)
C7 O C13 C8 -135.5(2)
Al O C13 C8 -11.6(2)
C8 N1 C14 C15 -160.3(2)
Al N1 C14 C15 24.1(3)
C8 N1 C14 C19 77.2(3)
Al N1 C14 C19 -98.4(3)
N1 C14 C15 C16 179.8(2)
C19 C14 C15 C16 -56.6(3)
C14 C15 C16 C17 56.7(3)
C15 C16 C17 C18 -55.0(3)
C16 C17 C18 C19 54.8(3)
N1 C14 C19 C18 179.8(2)
C15 C14 C19 C18 56.5(3)
C17 C18 C19 C14 -56.3(3)
C2 N2 C20 C21 161.6(2)
Al N2 C20 C21 -33.2(3)
C2 N2 C20 C25 -77.7(3)
Al N2 C20 C25 87.6(2)
N2 C20 C21 C22 -178.1(2)
C25 C20 C21 C22 58.7(3)
C20 C21 C22 C23 -57.6(3)
C21 C22 C23 C24 53.8(3)
C22 C23 C24 C25 -53.0(3)
C23 C24 C25 C20 55.7(3)
N2 C20 C25 C24 -179.3(2)
C21 C20 C25 C24 -58.0(3)
